data_2210241
loop_
_publ_author_name
'Zhao-Ling Meng'
'Yuan-Ying Qi'
'Ren-Min Liu'
'Ai-Ling Sun'
'Da-Qi Wang'

_publ_section_title
;
 5,12-Dihydroxy-2,6,7,13-tetramethoxyflavone
;
_journal_coeditor_code HB2091
_journal_issue 9
_journal_name_full 'Acta Crystallographica Section E'
_journal_page_first o3831
_journal_page_last o3832
_journal_paper_doi 10.1107/S1600536806031175
_journal_volume 62
_journal_year 2006
_chemical_formula_iupac 'C19 H18 O8'
_chemical_formula_moiety 'C19 H18 O8'
_chemical_formula_sum 'C19 H18 O8'
_chemical_formula_weight 374.33
_chemical_name_systematic
;
5,12-Dihydroxy-2,6,7,13-tetramethoxyflavone
;
_space_group_IT_number 15
_symmetry_cell_setting monoclinic
_symmetry_space_group_name_Hall '-C 2yc'
_symmetry_space_group_name_H-M 'C 1 2/c 1'
_atom_sites_solution_hydrogens geom
_atom_sites_solution_primary direct
_atom_sites_solution_secondary difmap
_audit_creation_method SHELXL-97
_cell_angle_alpha 90.00
_cell_angle_beta 92.565(4)
_cell_angle_gamma 90.00
_cell_formula_units_Z 8
_cell_length_a 15.528(4)
_cell_length_b 12.446(3)
_cell_length_c 17.672(4)
_cell_measurement_reflns_used 750
_cell_measurement_temperature 298(2)
_cell_measurement_theta_max 17.585
_cell_measurement_theta_min 2.273
_cell_volume 3411.9(14)
_computing_cell_refinement 'SAINT (Bruker, 1998)'
_computing_data_collection 'SMART (Bruker, 1998)'
_computing_data_reduction SAINT
_computing_molecular_graphics 'SHELXTL (Bruker, 1998)'
_computing_publication_material SHELXTL
_computing_structure_refinement 'SHELXL97 (Sheldrick, 1997)'
_computing_structure_solution 'SHELXS97 (Sheldrick, 1997)'
_diffrn_ambient_temperature 298(2)
_diffrn_measured_fraction_theta_full 1.000
_diffrn_measured_fraction_theta_max 1.000
_diffrn_measurement_device_type 'Bruker SMART CCD'
_diffrn_measurement_method \w
_diffrn_radiation_monochromator graphite
_diffrn_radiation_source 'fine-focus sealed tube'
_diffrn_radiation_type MoK\a
_diffrn_radiation_wavelength 0.71073
_diffrn_reflns_av_R_equivalents 0.0428
_diffrn_reflns_av_sigmaI/netI 0.0424
_diffrn_reflns_limit_h_max 18
_diffrn_reflns_limit_h_min -8
_diffrn_reflns_limit_k_max 14
_diffrn_reflns_limit_k_min -14
_diffrn_reflns_limit_l_max 21
_diffrn_reflns_limit_l_min -20
_diffrn_reflns_number 8808
_diffrn_reflns_theta_full 25.01
_diffrn_reflns_theta_max 25.01
_diffrn_reflns_theta_min 2.10
_diffrn_standards_decay_% 0
_exptl_absorpt_coefficient_mu 0.115
_exptl_absorpt_correction_T_max 0.979
_exptl_absorpt_correction_T_min 0.973
_exptl_absorpt_correction_type multi-scan
_exptl_absorpt_process_details '(SADABS; Bruker, 1998)'
_exptl_crystal_colour colourless
_exptl_crystal_density_diffrn 1.458
_exptl_crystal_density_method 'not measured'
_exptl_crystal_description block
_exptl_crystal_F_000 1568
_exptl_crystal_size_max 0.24
_exptl_crystal_size_mid 0.21
_exptl_crystal_size_min 0.19
_refine_diff_density_max 0.170
_refine_diff_density_min -0.197
_refine_ls_extinction_method none
_refine_ls_goodness_of_fit_ref 1.033
_refine_ls_hydrogen_treatment constr
_refine_ls_matrix_type full
_refine_ls_number_parameters 244
_refine_ls_number_reflns 3004
_refine_ls_number_restraints 0
_refine_ls_restrained_S_all 1.033
_refine_ls_R_factor_all 0.1033
_refine_ls_R_factor_gt 0.0459
_refine_ls_shift/su_max 0.000
_refine_ls_shift/su_mean 0.000
_refine_ls_structure_factor_coef Fsqd
_refine_ls_weighting_details 'calc w=1/[\s^2^(Fo^2^)+(0.0629P)^2^+1.0805P] where P=(Fo^2^+2Fc^2^)/3'
_refine_ls_weighting_scheme calc
_refine_ls_wR_factor_gt 0.1107
_refine_ls_wR_factor_ref 0.1445
_reflns_number_gt 1569
_reflns_number_total 3004
_reflns_threshold_expression I>2\s(I)
_cod_data_source_file hb2091.cif
_cod_data_source_block I
_cod_original_cell_volume 3411.7(13)
_cod_original_sg_symbol_H-M 'C 2/c'
_cod_database_code 2210241
_cod_database_fobs_code 2210241

loop_
_symmetry_equiv_pos_as_xyz
'x, y, z'
'-x, y, -z+1/2'
'x+1/2, y+1/2, z'
'-x+1/2, y+1/2, -z+1/2'
'-x, -y, -z'
'x, -y, z-1/2'
'-x+1/2, -y+1/2, -z'
'x+1/2, -y+1/2, z-1/2'

loop_
_atom_site_type_symbol
_atom_site_label
_atom_site_fract_x
_atom_site_fract_y
_atom_site_fract_z
_atom_site_U_iso_or_equiv
_atom_site_adp_type
_atom_site_calc_flag
_atom_site_refinement_flags
_atom_site_occupancy
O O1 0.10356(13) 0.44679(14) 0.22719(11) 0.0550(6) Uani d . 1
O O2 0.17214(16) 0.18400(16) 0.35130(11) 0.0680(7) Uani d . 1
O O3 0.19328(15) 0.38447(15) 0.41468(11) 0.0580(6) Uani d . 1
O O4 0.13031(15) 0.06439(15) 0.23538(12) 0.0664(7) Uani d . 1
H H4 0.1487 0.0790 0.2784 0.100 Uiso calc R 1
O O5 0.06966(14) 0.05375(15) 0.08820(12) 0.0628(6) Uani d . 1
O O6 0.01535(16) 0.23009(17) 0.01637(11) 0.0689(7) Uani d . 1
O O7 0.10626(19) 0.83047(17) 0.22261(12) 0.0933(9) Uani d . 1
H H7 0.1180 0.8918 0.2365 0.140 Uiso calc R 1
O O8 0.18948(15) 0.90225(15) 0.34888(11) 0.0644(6) Uani d . 1
C C1 0.14122(19) 0.4598(2) 0.29820(16) 0.0480(8) Uani d . 1
C C2 0.1642(2) 0.3729(2) 0.34099(16) 0.0484(8) Uani d . 1
C C3 0.1526(2) 0.2643(2) 0.31198(16) 0.0504(8) Uani d . 1
C C4 0.11760(19) 0.2561(2) 0.23601(16) 0.0485(8) Uani d . 1
C C5 0.1063(2) 0.1553(2) 0.19902(17) 0.0508(8) Uani d . 1
C C6 0.0737(2) 0.1504(2) 0.12589(18) 0.0525(8) Uani d . 1
C C7 0.0477(2) 0.2451(2) 0.08770(17) 0.0536(8) Uani d . 1
C C8 0.0565(2) 0.3440(2) 0.12257(17) 0.0533(8) Uani d . 1
H H8 0.0389 0.4067 0.0977 0.064 Uiso calc R 1
C C9 0.0923(2) 0.3469(2) 0.19569(17) 0.0493(8) Uani d . 1
C C10 0.15109(19) 0.5750(2) 0.31604(16) 0.0466(7) Uani d . 1
C C11 0.1225(2) 0.6522(2) 0.26386(16) 0.0562(9) Uani d . 1
H H11 0.0943 0.6300 0.2191 0.067 Uiso calc R 1
C C12 0.1348(2) 0.7597(2) 0.27640(16) 0.0539(8) Uani d . 1
C C13 0.1771(2) 0.7936(2) 0.34253(17) 0.0503(8) Uani d . 1
C C14 0.2050(2) 0.7194(2) 0.39501(18) 0.0733(11) Uani d . 1
H H14 0.2330 0.7420 0.4398 0.088 Uiso calc R 1
C C15 0.1918(2) 0.6109(2) 0.38198(18) 0.0703(10) Uani d . 1
H H15 0.2109 0.5614 0.4184 0.084 Uiso calc R 1
C C16 0.2811(2) 0.3524(3) 0.43013(19) 0.0726(10) Uani d . 1
H H16A 0.2962 0.3634 0.4828 0.109 Uiso calc R 1
H H16B 0.3184 0.3947 0.4000 0.109 Uiso calc R 1
H H16C 0.2875 0.2778 0.4179 0.109 Uiso calc R 1
C C17 -0.0089(2) -0.0032(2) 0.09907(19) 0.0712(10) Uani d . 1
H H17A -0.0082 -0.0701 0.0720 0.107 Uiso calc R 1
H H17B -0.0569 0.0393 0.0804 0.107 Uiso calc R 1
H H17C -0.0144 -0.0171 0.1521 0.107 Uiso calc R 1
C C18 -0.0157(3) 0.3214(3) -0.02592(19) 0.0772(11) Uani d . 1
H H18A -0.0364 0.2987 -0.0754 0.116 Uiso calc R 1
H H18B 0.0302 0.3722 -0.0307 0.116 Uiso calc R 1
H H18C -0.0619 0.3545 -0.0001 0.116 Uiso calc R 1
C C19 0.2268(2) 0.9419(2) 0.41854(18) 0.0703(10) Uani d . 1
H H19A 0.2324 1.0186 0.4157 0.106 Uiso calc R 1
H H19B 0.2827 0.9103 0.4277 0.106 Uiso calc R 1
H H19C 0.1904 0.9236 0.4591 0.106 Uiso calc R 1

loop_
_atom_site_aniso_label
_atom_site_aniso_U_11
_atom_site_aniso_U_22
_atom_site_aniso_U_33
_atom_site_aniso_U_12
_atom_site_aniso_U_13
_atom_site_aniso_U_23
O1 0.0704(15) 0.0368(11) 0.0568(13) -0.0033(10) -0.0070(11) -0.0081(9)
O2 0.1003(19) 0.0421(12) 0.0609(13) -0.0122(12) -0.0050(13) 0.0049(10)
O3 0.0742(16) 0.0501(12) 0.0495(13) -0.0019(11) 0.0004(12) -0.0012(10)
O4 0.0964(18) 0.0389(12) 0.0633(13) -0.0078(12) -0.0026(13) -0.0017(10)
O5 0.0716(16) 0.0448(12) 0.0727(14) -0.0058(11) 0.0100(13) -0.0199(10)
O6 0.0910(19) 0.0577(14) 0.0571(14) -0.0039(12) -0.0082(13) -0.0114(11)
O7 0.170(3) 0.0467(13) 0.0603(14) -0.0082(15) -0.0285(16) 0.0019(11)
O8 0.0873(17) 0.0373(12) 0.0674(14) 0.0047(11) -0.0107(13) -0.0111(10)
C1 0.056(2) 0.0422(17) 0.0467(17) -0.0059(15) 0.0061(16) -0.0072(14)
C2 0.058(2) 0.0418(16) 0.0458(17) -0.0083(15) 0.0039(16) -0.0054(14)
C3 0.058(2) 0.0398(17) 0.0541(18) -0.0084(15) 0.0056(16) -0.0007(14)
C4 0.054(2) 0.0380(16) 0.0533(17) -0.0077(14) 0.0053(15) -0.0057(14)
C5 0.060(2) 0.0353(17) 0.058(2) -0.0053(15) 0.0080(17) 0.0012(14)
C6 0.058(2) 0.0407(18) 0.060(2) -0.0063(15) 0.0109(17) -0.0112(15)
C7 0.056(2) 0.0508(19) 0.0533(18) -0.0076(16) 0.0003(16) -0.0075(15)
C8 0.058(2) 0.0427(18) 0.058(2) -0.0036(15) -0.0042(17) -0.0026(14)
C9 0.056(2) 0.0374(17) 0.0552(19) -0.0020(14) 0.0047(16) -0.0088(14)
C10 0.0492(19) 0.0404(16) 0.0503(17) -0.0026(14) 0.0023(15) -0.0064(13)
C11 0.075(2) 0.0461(19) 0.0472(17) -0.0054(16) -0.0036(17) -0.0071(14)
C12 0.073(2) 0.0414(17) 0.0464(17) -0.0006(16) -0.0028(17) -0.0015(14)
C13 0.057(2) 0.0363(16) 0.0579(18) 0.0025(15) 0.0009(17) -0.0108(15)
C14 0.105(3) 0.045(2) 0.068(2) 0.0086(19) -0.030(2) -0.0133(17)
C15 0.100(3) 0.0432(19) 0.066(2) 0.0105(18) -0.025(2) -0.0049(16)
C16 0.084(3) 0.062(2) 0.070(2) -0.004(2) -0.013(2) -0.0025(17)
C17 0.079(3) 0.052(2) 0.082(2) -0.0181(19) 0.005(2) -0.0177(17)
C18 0.091(3) 0.075(2) 0.064(2) 0.004(2) -0.010(2) -0.0012(19)
C19 0.078(3) 0.050(2) 0.081(2) 0.0056(17) -0.020(2) -0.0264(17)

loop_
_atom_type_symbol
_atom_type_description
_atom_type_scat_dispersion_real
_atom_type_scat_dispersion_imag
_atom_type_scat_source
C C 0.0033 0.0016 'International Tables Vol C Tables 4.2.6.8 and 6.1.1.4'
H H 0.0000 0.0000 'International Tables Vol C Tables 4.2.6.8 and 6.1.1.4'
O O 0.0106 0.0060 'International Tables Vol C Tables 4.2.6.8 and 6.1.1.4'

loop_
_geom_angle_atom_site_label_1
_geom_angle_atom_site_label_2
_geom_angle_atom_site_label_3
_geom_angle
C9 O1 C1 121.4(2)
C2 O3 C16 115.0(2)
C5 O4 H4 109.5
C6 O5 C17 112.9(2)
C7 O6 C18 118.8(2)
C12 O7 H7 109.5
C13 O8 C19 117.6(2)
C2 C1 O1 120.4(2)
C2 C1 C10 129.3(3)
O1 C1 C10 110.3(2)
C1 C2 O3 120.9(2)
C1 C2 C3 121.3(3)
O3 C2 C3 117.7(2)
O2 C3 C4 122.6(3)
O2 C3 C2 121.7(3)
C4 C3 C2 115.7(3)
C9 C4 C5 117.2(3)
C9 C4 C3 120.8(2)
C5 C4 C3 121.9(3)
O4 C5 C6 119.8(2)
O4 C5 C4 119.8(3)
C6 C5 C4 120.4(3)
C5 C6 O5 120.2(3)
C5 C6 C7 120.1(3)
O5 C6 C7 119.6(3)
O6 C7 C8 124.4(3)
O6 C7 C6 114.8(3)
C8 C7 C6 120.8(3)
C7 C8 C9 117.8(3)
C7 C8 H8 121.1
C9 C8 H8 121.1
O1 C9 C4 120.2(3)
O1 C9 C8 116.2(2)
C4 C9 C8 123.5(3)
C15 C10 C11 117.3(3)
C15 C10 C1 122.4(3)
C11 C10 C1 120.2(3)
C12 C11 C10 122.0(3)
C12 C11 H11 119.0
C10 C11 H11 119.0
O7 C12 C11 118.9(3)
O7 C12 C13 121.6(3)
C11 C12 C13 119.5(3)
C14 C13 O8 125.0(3)
C14 C13 C12 119.5(3)
O8 C13 C12 115.5(3)
C13 C14 C15 120.5(3)
C13 C14 H14 119.8
C15 C14 H14 119.8
C10 C15 C14 121.1(3)
C10 C15 H15 119.5
C14 C15 H15 119.5
O3 C16 H16A 109.5
O3 C16 H16B 109.5
H16A C16 H16B 109.5
O3 C16 H16C 109.5
H16A C16 H16C 109.5
H16B C16 H16C 109.5
O5 C17 H17A 109.5
O5 C17 H17B 109.5
H17A C17 H17B 109.5
O5 C17 H17C 109.5
H17A C17 H17C 109.5
H17B C17 H17C 109.5
O6 C18 H18A 109.5
O6 C18 H18B 109.5
H18A C18 H18B 109.5
O6 C18 H18C 109.5
H18A C18 H18C 109.5
H18B C18 H18C 109.5
O8 C19 H19A 109.5
O8 C19 H19B 109.5
H19A C19 H19B 109.5
O8 C19 H19C 109.5
H19A C19 H19C 109.5
H19B C19 H19C 109.5

loop_
_geom_bond_atom_site_label_1
_geom_bond_atom_site_label_2
_geom_bond_distance
O1 C9 1.370(3)
O1 C1 1.370(3)
O2 C3 1.247(3)
O3 C2 1.367(3)
O3 C16 1.436(4)
O4 C5 1.346(3)
O4 H4 0.8200
O5 C6 1.375(3)
O5 C17 1.432(4)
O6 C7 1.349(3)
O6 C18 1.432(4)
O7 C12 1.355(3)
O7 H7 0.8200
O8 C13 1.369(3)
O8 C19 1.425(3)
C1 C2 1.358(4)
C1 C10 1.475(4)
C2 C3 1.454(4)
C3 C4 1.429(4)
C4 C9 1.384(4)
C4 C5 1.422(4)
C5 C6 1.368(4)
C6 C7 1.408(4)
C7 C8 1.382(4)
C8 C9 1.384(4)
C8 H8 0.9300
C10 C15 1.375(4)
C10 C11 1.390(4)
C11 C12 1.369(4)
C11 H11 0.9300
C12 C13 1.381(4)
C13 C14 1.365(4)
C14 C15 1.384(4)
C14 H14 0.9300
C15 H15 0.9300
C16 H16A 0.9600
C16 H16B 0.9600
C16 H16C 0.9600
C17 H17A 0.9600
C17 H17B 0.9600
C17 H17C 0.9600
C18 H18A 0.9600
C18 H18B 0.9600
C18 H18C 0.9600
C19 H19A 0.9600
C19 H19B 0.9600
C19 H19C 0.9600

loop_
_geom_hbond_atom_site_label_D
_geom_hbond_atom_site_label_H
_geom_hbond_atom_site_label_A
_geom_hbond_site_symmetry_A
_geom_hbond_distance_DH
_geom_hbond_distance_HA
_geom_hbond_distance_DA
_geom_hbond_angle_DHA
O7 H7 O4 1_565 0.82 2.16 2.942(3) 161
C17 H17A O6 5 0.96 2.53 3.482(4) 171
C19 H19A O2 1_565 0.96 2.51 3.334(4) 144
O4 H4 O2 . 0.82 1.86 2.591(3) 148
O7 H7 O8 . 0.82 2.24 2.681(3) 115

loop_
_cod_related_entry_id
_cod_related_entry_database
_cod_related_entry_code
1 ChemSpider 4474632
